data_7244587
loop_
_publ_author_name
'Parisi, Emmanuele'
'CARELLA, Antonio'
'Borbone, Fabio'
'Gentile, Francesco Silvio'
'Centore, Roberto'
'Chiarella, Fabio'

_publ_section_title
;
 Effect of chalcogen bond on the packing and coordination geometry in
 hybrid organic-inorganic Cu(II) networks.
;
_journal_name_full CrystEngComm
_journal_paper_doi 10.1039/D2CE00069E
_journal_year 2022
_chemical_formula_moiety 'C6 H4 Br2 Cu N2 S'
_chemical_formula_sum 'C6 H4 Br2 Cu N2 S'
_chemical_formula_weight 359.53
_space_group_crystal_system monoclinic
_space_group_IT_number 11
_space_group_name_Hall '-P 2yb'
_space_group_name_H-M_alt 'P 1 21/m 1'
_atom_sites_solution_hydrogens geom
_atom_sites_solution_primary direct
_atom_sites_solution_secondary difmap
_audit_creation_method SHELXL-2016/6
_audit_update_record
;
2022-01-10 deposited with the CCDC.	2022-03-09 downloaded from the CCDC.
;
_cell_angle_alpha 90
_cell_angle_beta 97.33(2)
_cell_angle_gamma 90
_cell_formula_units_Z 2
_cell_length_a 3.897(3)
_cell_length_b 12.568(6)
_cell_length_c 9.030(4)
_cell_measurement_reflns_used 232
_cell_measurement_temperature 298(2)
_cell_measurement_theta_max 27.652
_cell_measurement_theta_min 2.873
_cell_volume 438.7(4)
_computing_cell_refinement
;
Dirax/lsq (Duisenberg <i>et al.</i>, 2000)
;
_computing_data_collection '<i>Collect</i> (Nonius, 1999)'
_computing_data_reduction
;
EvalCCD (Duisenberg <i>et al.</i>, 2003)
;
_computing_molecular_graphics
;
Ortep-3 for Windows (Farrugia, 2012) and 
Mercury (Macrae <i>et al.</i>, 2006)
;
_computing_publication_material 'WinGX (Farrugia, 2012)'
_computing_structure_refinement 'SHELXL-2016/6 (Sheldrick, 2015)'
_computing_structure_solution
;
SIR97 (Altomare <i>et al.</i>, 1999)
;
_diffrn_ambient_temperature 298(2)
_diffrn_detector 'CCD plate'
_diffrn_detector_area_resol_mean 9
_diffrn_detector_type
;
Bruker-Nonius 95mm CCD camera on \k-goniostat
;
_diffrn_measured_fraction_theta_full 0.986
_diffrn_measured_fraction_theta_max 0.974
_diffrn_measurement_device 'four-circle diffractometer'
_diffrn_measurement_device_type 'Bruker-Nonius KappaCCD'
_diffrn_measurement_method
;
CCD rotation images, thick slices
;
_diffrn_radiation_monochromator graphite
_diffrn_radiation_probe x-ray
_diffrn_radiation_source 'normal-focus sealed tube'
_diffrn_radiation_type MoK\a
_diffrn_radiation_wavelength 0.71073
_diffrn_reflns_av_R_equivalents 0.0392
_diffrn_reflns_av_unetI/netI 0.0478
_diffrn_reflns_Laue_measured_fraction_full 0.986
_diffrn_reflns_Laue_measured_fraction_max 0.974
_diffrn_reflns_limit_h_max 5
_diffrn_reflns_limit_h_min -4
_diffrn_reflns_limit_k_max 15
_diffrn_reflns_limit_k_min -16
_diffrn_reflns_limit_l_max 11
_diffrn_reflns_limit_l_min -11
_diffrn_reflns_number 2609
_diffrn_reflns_point_group_measured_fraction_full 0.986
_diffrn_reflns_point_group_measured_fraction_max 0.974
_diffrn_reflns_theta_full 25.242
_diffrn_reflns_theta_max 27.514
_diffrn_reflns_theta_min 2.793
_exptl_absorpt_coefficient_mu 11.774
_exptl_absorpt_correction_T_max 0.765
_exptl_absorpt_correction_T_min 0.145
_exptl_absorpt_correction_type multi-scan
_exptl_absorpt_process_details
;
 <i>SADABS</i> (Bruker, 2001)
;
_exptl_crystal_colour RED
_exptl_crystal_density_diffrn 2.722
_exptl_crystal_description PLATE
_exptl_crystal_F_000 338
_exptl_crystal_recrystallization_method 'Re-crystallisation from solvent: ethanol/chloroform'
_exptl_crystal_size_max 0.500
_exptl_crystal_size_mid 0.080
_exptl_crystal_size_min 0.010
_refine_diff_density_max 2.182
_refine_diff_density_min -1.225
_refine_diff_density_rms 0.269
_refine_ls_extinction_method none
_refine_ls_goodness_of_fit_ref 1.257
_refine_ls_hydrogen_treatment constr
_refine_ls_matrix_type full
_refine_ls_number_parameters 58
_refine_ls_number_reflns 1024
_refine_ls_number_restraints 0
_refine_ls_restrained_S_all 1.257
_refine_ls_R_factor_all 0.0624
_refine_ls_R_factor_gt 0.0563
_refine_ls_shift/su_max 0.000
_refine_ls_shift/su_mean 0.000
_refine_ls_structure_factor_coef Fsqd
_refine_ls_weighting_details 'w=1/[\s^2^(Fo^2^)+(0.0439P)^2^+8.7784P] where P=(Fo^2^+2Fc^2^)/3'
_refine_ls_weighting_scheme calc
_refine_ls_wR_factor_gt 0.1552
_refine_ls_wR_factor_ref 0.1582
_reflns_Friedel_coverage 0.000
_reflns_number_gt 920
_reflns_number_total 1024
_reflns_threshold_expression 'I > 2\s(I)'
_cod_data_source_file d2ce00069e2.cif
_cod_data_source_block shelx
_cod_original_sg_symbol_H-M 'P 21/m'
_cod_database_code 7244587
_shelx_shelxl_version_number 2016/6
_shelx_space_group_comment
;
The symmetry employed for this shelxl refinement is uniquely defined
by the following loop, which should always be used as a source of
symmetry information in preference to the above space-group names.
They are only intended as comments.
;
_shelx_estimated_absorpt_t_min 0.067
_shelx_estimated_absorpt_t_max 0.891

loop_
_space_group_symop_operation_xyz
'x, y, z'
'-x, y+1/2, -z'
'-x, -y, -z'
'x, -y-1/2, z'

loop_
_atom_site_label
_atom_site_type_symbol
_atom_site_fract_x
_atom_site_fract_y
_atom_site_fract_z
_atom_site_U_iso_or_equiv
_atom_site_adp_type
_atom_site_occupancy
_atom_site_site_symmetry_order
_atom_site_calc_flag
_atom_site_refinement_flags_posn
_atom_site_refinement_flags_adp
_atom_site_refinement_flags_occupancy
_atom_site_disorder_assembly
_atom_site_disorder_group
C1 C 0.024(2) 0.3067(7) 0.7272(11) 0.0215(19) Uani 1 1 d . . . . .
C2 C 0.002(3) 0.3634(8) 0.8602(12) 0.028(2) Uani 1 1 d . . . . .
H2 H 0.012526 0.437365 0.862392 0.034 Uiso 1 1 calc R U . . .
C3 C -0.035(3) 0.3071(9) 0.9840(11) 0.030(2) Uani 1 1 d . . . . .
H3 H -0.060733 0.343125 1.071841 0.036 Uiso 1 1 calc R U . . .
N1 N 0.044(2) 0.3475(6) 0.5902(9) 0.0232(17) Uani 1 1 d . . . . .
S1 S 0.0678(11) 0.250000 0.4739(4) 0.0268(8) Uani 1 2 d S T P . .
Cu1 Cu 0.000000 0.500000 0.500000 0.0207(4) Uani 1 2 d S . P . .
Br1 Br 0.5439(2) 0.43735(7) 0.31469(11) 0.0235(3) Uani 1 1 d . . . . .

loop_
_atom_site_aniso_label
_atom_site_aniso_U_11
_atom_site_aniso_U_22
_atom_site_aniso_U_33
_atom_site_aniso_U_23
_atom_site_aniso_U_13
_atom_site_aniso_U_12
C1 0.022(4) 0.021(5) 0.022(5) -0.001(4) 0.005(4) 0.000(3)
C2 0.041(6) 0.018(4) 0.027(5) -0.003(4) 0.008(4) 0.006(4)
C3 0.045(6) 0.032(6) 0.015(4) -0.003(4) 0.009(4) 0.002(5)
N1 0.040(5) 0.016(4) 0.014(3) 0.001(3) 0.003(3) 0.001(3)
S1 0.051(2) 0.0113(14) 0.0183(16) 0.000 0.0060(14) 0.000
Cu1 0.0284(8) 0.0103(7) 0.0221(8) -0.0001(6) -0.0015(6) -0.0020(6)
Br1 0.0242(5) 0.0224(5) 0.0233(5) -0.0020(4) 0.0003(3) -0.0027(4)

loop_
_atom_type_symbol
_atom_type_description
_atom_type_scat_dispersion_real
_atom_type_scat_dispersion_imag
_atom_type_scat_source
C C 0.0033 0.0016 'International Tables Vol C Tables 4.2.6.8 and 6.1.1.4'
H H 0.0000 0.0000 'International Tables Vol C Tables 4.2.6.8 and 6.1.1.4'
N N 0.0061 0.0033 'International Tables Vol C Tables 4.2.6.8 and 6.1.1.4'
S S 0.1246 0.1234 'International Tables Vol C Tables 4.2.6.8 and 6.1.1.4'
Cu Cu 0.3201 1.2651 'International Tables Vol C Tables 4.2.6.8 and 6.1.1.4'
Br Br -0.2901 2.4595 'International Tables Vol C Tables 4.2.6.8 and 6.1.1.4'

loop_
_geom_angle_atom_site_label_1
_geom_angle_atom_site_label_2
_geom_angle_atom_site_label_3
_geom_angle
_geom_angle_site_symmetry_1
_geom_angle_site_symmetry_3
_geom_angle_publ_flag
N1 C1 C2 127.3(9) . . ?
N1 C1 C1 112.3(5) . 4_565 ?
C2 C1 C1 120.4(6) . 4_565 ?
C3 C2 C1 117.8(10) . . ?
C3 C2 H2 121.1 . . ?
C1 C2 H2 121.1 . . ?
C2 C3 C3 121.7(6) . 4_565 ?
C2 C3 H3 119.1 . . ?
C3 C3 H3 119.1 4_565 . ?
C1 N1 S1 108.7(6) . . ?
C1 N1 Cu1 134.2(6) . . ?
S1 N1 Cu1 116.8(4) . . ?
N1 S1 N1 97.9(6) . 4_565 ?
N1 Cu1 N1 180.0 . 3_566 ?
N1 Cu1 Br1 90.7(2) . 3_666 ?
N1 Cu1 Br1 89.3(2) 3_566 3_666 ?
N1 Cu1 Br1 89.3(2) . 1_455 ?
N1 Cu1 Br1 90.7(2) 3_566 1_455 ?
Br1 Cu1 Br1 180.0 3_666 1_455 ?

loop_
_geom_bond_atom_site_label_1
_geom_bond_atom_site_label_2
_geom_bond_distance
_geom_bond_site_symmetry_2
_geom_bond_publ_flag
C1 N1 1.351(12) . ?
C1 C2 1.409(14) . ?
C1 C1 1.424(18) 4_565 ?
C2 C3 1.346(15) . ?
C2 H2 0.9300 . ?
C3 C3 1.44(2) 4_565 ?
C3 H3 0.9300 . ?
N1 S1 1.624(8) . ?
N1 Cu1 2.081(8) . ?
Cu1 Br1 2.4125(14) 3_666 ?
Cu1 Br1 2.4125(14) 1_455 ?

loop_
_geom_torsion_atom_site_label_1
_geom_torsion_atom_site_label_2
_geom_torsion_atom_site_label_3
_geom_torsion_atom_site_label_4
_geom_torsion
_geom_torsion_site_symmetry_1
_geom_torsion_site_symmetry_2
_geom_torsion_site_symmetry_3
_geom_torsion_site_symmetry_4
_geom_torsion_publ_flag
N1 C1 C2 C3 176.4(10) . . . . ?
C1 C1 C2 C3 -3.0(13) 4_565 . . . ?
C1 C2 C3 C3 3.0(13) . . . 4_565 ?
C2 C1 N1 S1 179.6(9) . . . . ?
C1 C1 N1 S1 -1.0(7) 4_565 . . . ?
C2 C1 N1 Cu1 -7.9(16) . . . . ?
C1 C1 N1 Cu1 171.6(6) 4_565 . . . ?
C1 N1 S1 N1 1.4(10) . . . 4_565 ?
Cu1 N1 S1 N1 -172.64(13) . . . 4_565 ?
